data_4129371
loop_
_publ_author_name
'Hu, Dennis X.'
'Seidl, Frederick J.'
'Bucher, Cyril'
'Burns, Noah Z.'

_publ_section_title
;
 Catalytic chemo-, regio-, and enantioselective bromochlorination of
 allylic alcohols.
;
_journal_issue 11
_journal_name_full 'Journal of the American Chemical Society'
_journal_page_first 3795
_journal_page_last 3798
_journal_paper_doi 10.1021/jacs.5b01384
_journal_volume 137
_journal_year 2015
_chemical_absolute_configuration ad
_chemical_formula_moiety 'C18 H17 Br2 Cl O2'
_chemical_formula_sum 'C18 H17 Br2 Cl O2'
_chemical_formula_weight 460.59
_space_group_crystal_system triclinic
_space_group_IT_number 1
_space_group_name_Hall 'P 1'
_space_group_name_H-M_alt 'P 1'
_atom_sites_solution_hydrogens geom
_atom_sites_solution_primary vecmap
_atom_sites_solution_secondary difmap
_audit_creation_method SHELXL-2014/7
_cell_angle_alpha 63.959(3)
_cell_angle_beta 86.221(3)
_cell_angle_gamma 74.140(3)
_cell_formula_units_Z 2
_cell_length_a 8.6359(8)
_cell_length_b 10.3823(9)
_cell_length_c 11.5035(10)
_cell_measurement_reflns_used 6084
_cell_measurement_temperature 120(2)
_cell_measurement_theta_max 24.22
_cell_measurement_theta_min 2.26
_cell_volume 889.68(14)
_computing_cell_refinement 'Bruker SAINT v8.34A'
_computing_data_collection 'Bruker APEX-II v2014-5.0'
_computing_data_reduction 'Bruker SAINT v8.34A'
_computing_molecular_graphics 'Bruker XP'
_computing_publication_material 'CIFTAB (Sheldrick, 2008)'
_computing_structure_refinement 'SHELXL-2014/7 (Sheldrick, 2014)'
_computing_structure_solution 'SHELXT-2014/2 (Sheldrick, 2014)'
_diffrn_ambient_temperature 120(2)
_diffrn_detector_area_resol_mean 8.33
_diffrn_measured_fraction_theta_full 1.000
_diffrn_measured_fraction_theta_max 1.000
_diffrn_measurement_device_type 'Bruker Kappa X8-APEX-II'
_diffrn_measurement_method 'combination of \w and \f-scans '
_diffrn_radiation_monochromator graphite
_diffrn_radiation_source 'fine-focus sealed tube'
_diffrn_radiation_type MoK\a
_diffrn_radiation_wavelength 0.71073
_diffrn_reflns_av_R_equivalents 0.0341
_diffrn_reflns_av_unetI/netI 0.0660
_diffrn_reflns_Laue_measured_fraction_full 1.000
_diffrn_reflns_Laue_measured_fraction_max 1.000
_diffrn_reflns_limit_h_max 11
_diffrn_reflns_limit_h_min -11
_diffrn_reflns_limit_k_max 13
_diffrn_reflns_limit_k_min -13
_diffrn_reflns_limit_l_max 14
_diffrn_reflns_limit_l_min -14
_diffrn_reflns_number 20736
_diffrn_reflns_point_group_measured_fraction_full 0.999
_diffrn_reflns_point_group_measured_fraction_max 0.996
_diffrn_reflns_theta_full 25.242
_diffrn_reflns_theta_max 27.262
_diffrn_reflns_theta_min 1.974
_exptl_absorpt_coefficient_mu 4.712
_exptl_absorpt_correction_T_max 0.9156
_exptl_absorpt_correction_T_min 0.6732
_exptl_absorpt_correction_type numerical
_exptl_absorpt_process_details 'SADABS (Sheldrick, 2014)'
_exptl_crystal_colour colorless
_exptl_crystal_density_diffrn 1.719
_exptl_crystal_description block
_exptl_crystal_F_000 456
_exptl_crystal_size_max 0.135
_exptl_crystal_size_mid 0.080
_exptl_crystal_size_min 0.037
_refine_diff_density_max 1.944
_refine_diff_density_min -1.742
_refine_diff_density_rms 0.096
_refine_ls_abs_structure_details
;
 Flack x determined using 2666 quotients [(I+)-(I-)]/[(I+)+(I-)]
 (Parsons, Flack and Wagner, Acta Cryst. B69 (2013) 249-259).
;
_refine_ls_abs_structure_Flack 0.039(5)
_refine_ls_extinction_method none
_refine_ls_goodness_of_fit_ref 1.037
_refine_ls_hydrogen_treatment constr
_refine_ls_matrix_type full
_refine_ls_number_parameters 415
_refine_ls_number_reflns 7919
_refine_ls_number_restraints 3
_refine_ls_restrained_S_all 1.037
_refine_ls_R_factor_all 0.0556
_refine_ls_R_factor_gt 0.0415
_refine_ls_shift/su_max 0.000
_refine_ls_shift/su_mean 0.000
_refine_ls_structure_factor_coef Fsqd
_refine_ls_weighting_details 'w=1/[\s^2^(Fo^2^)+(0.0353P)^2^+0.0898P] where P=(Fo^2^+2Fc^2^)/3'
_refine_ls_weighting_scheme calc
_refine_ls_wR_factor_gt 0.0838
_refine_ls_wR_factor_ref 0.0889
_reflns_Friedel_coverage 0.993
_reflns_Friedel_fraction_full 0.997
_reflns_Friedel_fraction_max 0.993
_reflns_number_gt 6587
_reflns_number_total 7919
_reflns_threshold_expression 'I > 2\s(I)'
_cod_data_source_file ja5b01384_si_002.cif
_cod_data_source_block su1415
_cod_database_code 4129371
_shelx_shelxl_version_number 2014/7
_shelx_space_group_comment
;
The symmetry employed for this shelxl refinement is uniquely defined
by the following loop, which should always be used as a source of
symmetry information in preference to the above space-group names.
They are only intended as comments.
;
_shelx_estimated_absorpt_t_min 0.569
_shelx_estimated_absorpt_t_max 0.845

loop_
_space_group_symop_operation_xyz
'x, y, z'

loop_
_atom_site_label
_atom_site_type_symbol
_atom_site_fract_x
_atom_site_fract_y
_atom_site_fract_z
_atom_site_U_iso_or_equiv
_atom_site_adp_type
_atom_site_occupancy
_atom_site_site_symmetry_order
_atom_site_calc_flag
_atom_site_refinement_flags_posn
_atom_site_refinement_flags_adp
Br1A Br -0.03861(13) 0.68233(13) 0.34056(10) 0.0757(4) Uani 1 1 d . .
Br2A Br 0.26353(8) -0.33903(7) 0.68899(7) 0.0343(2) Uani 1 1 d . .
Cl1A Cl 0.4092(2) 0.55535(19) 0.15872(17) 0.0283(4) Uani 1 1 d . .
O1A O 0.3437(6) 0.3625(5) 0.4397(4) 0.0248(11) Uani 1 1 d . .
O2A O 0.4664(7) 0.2800(6) 0.6348(5) 0.0322(13) Uani 1 1 d . .
C1A C 0.1231(8) 0.6064(8) 0.2447(7) 0.0310(17) Uani 1 1 d . .
H1AA H 0.1268 0.5017 0.2684 0.037 Uiso 1 1 calc R U
H1AB H 0.0930 0.6653 0.1508 0.037 Uiso 1 1 calc R U
C2A C 0.2868(8) 0.6141(8) 0.2723(7) 0.0244(15) Uani 1 1 d . .
C3A C 0.2967(10) 0.7689(8) 0.2431(7) 0.0280(17) Uani 1 1 d . .
H3AA H 0.4118 0.7673 0.2441 0.034 Uiso 1 1 calc R U
H3AB H 0.2475 0.7943 0.3132 0.034 Uiso 1 1 calc R U
C4A C 0.2142(10) 0.8909(7) 0.1139(7) 0.0324(18) Uani 1 1 d . .
H4AA H 0.2631 0.8663 0.0434 0.039 Uiso 1 1 calc R U
H4AB H 0.0988 0.8937 0.1126 0.039 Uiso 1 1 calc R U
C5A C 0.2271(9) 1.0437(7) 0.0881(6) 0.0254(16) Uani 1 1 d . .
C6A C 0.3168(9) 1.1151(8) -0.0096(8) 0.0338(18) Uani 1 1 d . .
H6AA H 0.3726 1.0666 -0.0596 0.041 Uiso 1 1 calc R U
C7A C 0.3280(10) 1.2546(9) -0.0368(9) 0.041(2) Uani 1 1 d . .
H7AA H 0.3890 1.3024 -0.1062 0.049 Uiso 1 1 calc R U
C8A C 0.2518(11) 1.3247(9) 0.0354(8) 0.039(2) Uani 1 1 d . .
H8AA H 0.2629 1.4198 0.0183 0.047 Uiso 1 1 calc R U
C9A C 0.1575(13) 1.2570(9) 0.1344(8) 0.047(3) Uani 1 1 d . .
H9AA H 0.1024 1.3063 0.1841 0.057 Uiso 1 1 calc R U
C10A C 0.1452(11) 1.1167(9) 0.1596(7) 0.038(2) Uani 1 1 d . .
H10A H 0.0801 1.0703 0.2262 0.045 Uiso 1 1 calc R U
C11A C 0.3569(10) 0.5087(7) 0.4087(6) 0.0279(17) Uani 1 1 d . .
H11A H 0.4716 0.5056 0.4158 0.033 Uiso 1 1 calc R U
H11B H 0.2980 0.5441 0.4706 0.033 Uiso 1 1 calc R U
C12A C 0.4016(9) 0.2565(7) 0.5604(7) 0.0206(15) Uani 1 1 d . .
C13A C 0.3720(8) 0.1137(7) 0.5869(6) 0.0175(14) Uani 1 1 d . .
C14A C 0.4349(9) -0.0098(8) 0.7019(7) 0.0265(17) Uani 1 1 d . .
H14A H 0.4997 -0.0013 0.7604 0.032 Uiso 1 1 calc R U
C15A C 0.4053(9) -0.1458(8) 0.7336(7) 0.0269(17) Uani 1 1 d . .
H15A H 0.4484 -0.2298 0.8131 0.032 Uiso 1 1 calc R U
C16A C 0.3133(9) -0.1566(8) 0.6482(7) 0.0264(17) Uani 1 1 d . .
C17A C 0.2502(9) -0.0360(8) 0.5295(7) 0.0272(17) Uani 1 1 d . .
H17A H 0.1883 -0.0461 0.4703 0.033 Uiso 1 1 calc R U
C18A C 0.2804(9) 0.0973(8) 0.5011(7) 0.0284(17) Uani 1 1 d . .
H18A H 0.2379 0.1807 0.4211 0.034 Uiso 1 1 calc R U
Br1B Br 0.66509(10) 0.39782(9) 0.95017(7) 0.0406(2) Uani 1 1 d . .
Br2B Br 0.82041(8) 1.33894(7) 0.36945(7) 0.0325(2) Uani 1 1 d . .
Cl1B Cl 1.0411(2) 0.3775(2) 0.67051(19) 0.0349(5) Uani 1 1 d . .
O1B O 0.7368(6) 0.6405(5) 0.6073(4) 0.0241(11) Uani 1 1 d . .
O2B O 0.5629(6) 0.7418(5) 0.4347(5) 0.0300(12) Uani 1 1 d . .
C1B C 0.8571(9) 0.4079(8) 0.8521(7) 0.0284(16) Uani 1 1 d . .
H1B1 H 0.8741 0.5079 0.8219 0.034 Uiso 1 1 calc R U
H1B2 H 0.9523 0.3335 0.9089 0.034 Uiso 1 1 calc R U
C2B C 0.8417(8) 0.3784(7) 0.7372(6) 0.0229(15) Uani 1 1 d . .
C3B C 0.8121(8) 0.2284(7) 0.7694(7) 0.0236(15) Uani 1 1 d . .
H3BA H 0.7014 0.2308 0.7986 0.028 Uiso 1 1 calc R U
H3BB H 0.8175 0.2150 0.6890 0.028 Uiso 1 1 calc R U
C4B C 0.9293(10) 0.0940(8) 0.8726(8) 0.038(2) Uani 1 1 d . .
H4BA H 1.0378 0.0817 0.8383 0.045 Uiso 1 1 calc R U
H4BB H 0.9361 0.1131 0.9489 0.045 Uiso 1 1 calc R U
C5B C 0.8821(9) -0.0482(7) 0.9151(7) 0.0252(16) Uani 1 1 d . .
C6B C 0.9657(10) -0.1577(9) 0.8809(7) 0.0353(19) Uani 1 1 d . .
H6BA H 1.0527 -0.1421 0.8262 0.042 Uiso 1 1 calc R U
C7B C 0.9253(11) -0.2893(9) 0.9247(8) 0.035(2) Uani 1 1 d . .
H7BA H 0.9862 -0.3642 0.9007 0.042 Uiso 1 1 calc R U
C8B C 0.7990(13) -0.3156(10) 1.0024(9) 0.047(3) Uani 1 1 d . .
H8BA H 0.7718 -0.4072 1.0325 0.056 Uiso 1 1 calc R U
C9B C 0.7135(11) -0.2056(11) 1.0350(9) 0.053(3) Uani 1 1 d . .
H9BA H 0.6243 -0.2203 1.0874 0.064 Uiso 1 1 calc R U
C10B C 0.7559(10) -0.0709(9) 0.9919(8) 0.0389(19) Uani 1 1 d . .
H10B H 0.6966 0.0040 1.0164 0.047 Uiso 1 1 calc R U
C11B C 0.7154(8) 0.4974(7) 0.6343(6) 0.0217(15) Uani 1 1 d . .
H11C H 0.7264 0.4824 0.5546 0.026 Uiso 1 1 calc R U
H11D H 0.6063 0.4923 0.6649 0.026 Uiso 1 1 calc R U
C12B C 0.6549(9) 0.7542(8) 0.5004(7) 0.0236(16) Uani 1 1 d . .
C13B C 0.6952(9) 0.8968(8) 0.4722(7) 0.0237(17) Uani 1 1 d . .
C14B C 0.7947(9) 0.9046(8) 0.5566(7) 0.0236(16) Uani 1 1 d . .
H14B H 0.8386 0.8192 0.6350 0.028 Uiso 1 1 calc R U
C15B C 0.8301(9) 1.0373(8) 0.5264(7) 0.0272(17) Uani 1 1 d . .
H15B H 0.8969 1.0446 0.5843 0.033 Uiso 1 1 calc R U
C16B C 0.7677(9) 1.1578(8) 0.4121(7) 0.0251(17) Uani 1 1 d . .
C17B C 0.6670(10) 1.1527(8) 0.3256(7) 0.0300(18) Uani 1 1 d . .
H17B H 0.6237 1.2383 0.2472 0.036 Uiso 1 1 calc R U
C18B C 0.6321(10) 1.0217(8) 0.3563(7) 0.0289(18) Uani 1 1 d . .
H18B H 0.5643 1.0152 0.2985 0.035 Uiso 1 1 calc R U

loop_
_atom_site_aniso_label
_atom_site_aniso_U_11
_atom_site_aniso_U_22
_atom_site_aniso_U_33
_atom_site_aniso_U_23
_atom_site_aniso_U_13
_atom_site_aniso_U_12
Br1A 0.0439(6) 0.0802(8) 0.0480(6) 0.0013(5) 0.0226(5) 0.0111(5)
Br2A 0.0381(5) 0.0204(4) 0.0430(4) -0.0128(3) 0.0100(4) -0.0097(3)
Cl1A 0.0303(10) 0.0245(9) 0.0319(10) -0.0164(8) 0.0033(8) -0.0036(8)
O1A 0.036(3) 0.014(2) 0.020(2) -0.003(2) -0.004(2) -0.006(2)
O2A 0.042(3) 0.024(3) 0.025(3) -0.004(2) -0.010(2) -0.008(3)
C1A 0.025(4) 0.025(4) 0.032(4) -0.003(3) -0.003(3) -0.006(3)
C2A 0.024(4) 0.022(4) 0.027(4) -0.011(3) -0.003(3) -0.005(3)
C3A 0.039(4) 0.023(4) 0.020(3) -0.006(3) -0.008(3) -0.007(3)
C4A 0.049(5) 0.016(3) 0.028(4) -0.005(3) -0.016(4) -0.007(3)
C5A 0.034(4) 0.017(3) 0.020(3) -0.005(3) -0.013(3) 0.000(3)
C6A 0.028(4) 0.029(4) 0.045(5) -0.022(4) -0.005(4) 0.003(3)
C7A 0.036(5) 0.033(4) 0.053(5) -0.013(4) -0.003(4) -0.016(4)
C8A 0.049(5) 0.024(4) 0.044(5) -0.008(4) -0.021(4) -0.017(4)
C9A 0.077(7) 0.026(4) 0.035(5) -0.023(4) -0.022(5) 0.016(5)
C10A 0.054(6) 0.026(4) 0.021(4) -0.002(3) -0.004(4) -0.007(4)
C11A 0.043(5) 0.017(4) 0.022(3) -0.008(3) -0.003(3) -0.007(3)
C12A 0.023(4) 0.016(3) 0.019(3) -0.004(3) 0.000(3) -0.005(3)
C13A 0.021(3) 0.011(3) 0.019(3) -0.006(3) 0.004(3) -0.003(3)
C14A 0.027(4) 0.026(4) 0.020(4) -0.008(3) -0.002(3) 0.000(3)
C15A 0.032(4) 0.015(4) 0.020(3) -0.002(3) -0.002(3) 0.006(3)
C16A 0.025(4) 0.015(4) 0.034(4) -0.008(3) 0.008(3) -0.003(3)
C17A 0.026(4) 0.026(4) 0.027(4) -0.010(3) -0.004(3) -0.003(3)
C18A 0.030(4) 0.024(4) 0.025(4) -0.005(3) -0.006(3) -0.005(3)
Br1B 0.0518(5) 0.0468(5) 0.0344(5) -0.0239(4) 0.0116(4) -0.0219(4)
Br2B 0.0344(5) 0.0224(4) 0.0377(4) -0.0093(3) 0.0064(4) -0.0107(3)
Cl1B 0.0243(9) 0.0312(10) 0.0389(11) -0.0063(9) 0.0071(8) -0.0085(8)
O1B 0.033(3) 0.016(2) 0.021(2) -0.007(2) -0.010(2) -0.002(2)
O2B 0.037(3) 0.020(3) 0.029(3) -0.006(2) -0.016(2) -0.004(2)
C1B 0.031(4) 0.022(4) 0.032(4) -0.008(3) -0.010(3) -0.012(3)
C2B 0.028(4) 0.012(3) 0.026(4) -0.004(3) -0.003(3) -0.007(3)
C3B 0.025(4) 0.015(3) 0.030(4) -0.011(3) -0.011(3) -0.001(3)
C4B 0.034(5) 0.025(4) 0.051(5) -0.011(4) -0.018(4) -0.006(4)
C5B 0.025(4) 0.014(3) 0.030(4) -0.002(3) -0.010(3) -0.006(3)
C6B 0.037(5) 0.039(5) 0.028(4) -0.010(4) -0.005(4) -0.012(4)
C7B 0.040(5) 0.026(4) 0.041(5) -0.014(4) -0.012(4) -0.009(4)
C8B 0.065(7) 0.028(5) 0.049(5) -0.010(4) -0.018(5) -0.022(5)
C9B 0.037(5) 0.064(6) 0.055(6) -0.012(5) 0.009(4) -0.035(5)
C10B 0.032(4) 0.035(4) 0.057(5) -0.029(4) 0.001(4) -0.003(4)
C11B 0.025(4) 0.012(3) 0.026(4) -0.010(3) -0.008(3) 0.003(3)
C12B 0.023(4) 0.018(4) 0.021(4) -0.007(3) 0.004(3) 0.003(3)
C13B 0.029(4) 0.014(3) 0.023(4) -0.005(3) 0.002(3) -0.001(3)
C14B 0.030(4) 0.018(4) 0.018(3) -0.005(3) -0.003(3) -0.003(3)
C15B 0.034(4) 0.025(4) 0.027(4) -0.014(3) -0.003(3) -0.008(3)
C16B 0.024(4) 0.022(4) 0.029(4) -0.012(3) 0.012(3) -0.007(3)
C17B 0.040(5) 0.023(4) 0.019(4) -0.003(3) -0.001(3) -0.007(4)
C18B 0.030(4) 0.026(4) 0.025(4) -0.009(3) -0.006(3) -0.001(3)

loop_
_atom_type_symbol
_atom_type_description
_atom_type_scat_dispersion_real
_atom_type_scat_dispersion_imag
_atom_type_scat_source
C C 0.0033 0.0016 'International Tables Vol C Tables 4.2.6.8 and 6.1.1.4'
H H 0.0000 0.0000 'International Tables Vol C Tables 4.2.6.8 and 6.1.1.4'
O O 0.0106 0.0060 'International Tables Vol C Tables 4.2.6.8 and 6.1.1.4'
Cl Cl 0.1484 0.1585 'International Tables Vol C Tables 4.2.6.8 and 6.1.1.4'
Br Br -0.2901 2.4595 'International Tables Vol C Tables 4.2.6.8 and 6.1.1.4'

loop_
_geom_angle_atom_site_label_1
_geom_angle_atom_site_label_2
_geom_angle_atom_site_label_3
_geom_angle
C12A O1A C11A 115.5(5)
C2A C1A Br1A 111.5(5)
C1A C2A C11A 113.9(6)
C1A C2A C3A 114.6(6)
C11A C2A C3A 108.6(6)
C1A C2A Cl1A 102.4(5)
C11A C2A Cl1A 108.9(5)
C3A C2A Cl1A 108.1(5)
C2A C3A C4A 114.7(6)
C5A C4A C3A 113.1(6)
C6A C5A C10A 118.4(7)
C6A C5A C4A 120.4(7)
C10A C5A C4A 121.2(7)
C5A C6A C7A 121.7(7)
C8A C7A C6A 120.2(8)
C7A C8A C9A 120.0(8)
C10A C9A C8A 119.2(8)
C5A C10A C9A 120.5(8)
O1A C11A C2A 109.4(6)
O2A C12A O1A 122.9(6)
O2A C12A C13A 125.4(6)
O1A C12A C13A 111.7(6)
C14A C13A C18A 118.2(6)
C14A C13A C12A 119.2(6)
C18A C13A C12A 122.6(6)
C13A C14A C15A 121.4(7)
C16A C15A C14A 118.6(6)
C15A C16A C17A 122.2(7)
C15A C16A Br2A 120.4(5)
C17A C16A Br2A 117.4(6)
C18A C17A C16A 118.0(7)
C17A C18A C13A 121.7(6)
C12B O1B C11B 115.0(5)
C2B C1B Br1B 111.1(5)
C1B C2B C11B 114.1(6)
C1B C2B C3B 115.1(5)
C11B C2B C3B 107.8(5)
C1B C2B Cl1B 102.7(5)
C11B C2B Cl1B 108.7(5)
C3B C2B Cl1B 107.9(5)
C4B C3B C2B 115.2(6)
C5B C4B C3B 113.4(6)
C10B C5B C6B 119.0(7)
C10B C5B C4B 119.5(7)
C6B C5B C4B 121.4(7)
C5B C6B C7B 120.8(8)
C6B C7B C8B 121.5(8)
C9B C8B C7B 117.9(8)
C8B C9B C10B 120.9(8)
C5B C10B C9B 119.9(7)
O1B C11B C2B 108.5(5)
O2B C12B O1B 123.4(7)
O2B C12B C13B 124.8(6)
O1B C12B C13B 111.8(6)
C14B C13B C18B 120.3(7)
C14B C13B C12B 121.4(6)
C18B C13B C12B 118.3(7)
C13B C14B C15B 119.6(6)
C16B C15B C14B 119.1(7)
C15B C16B C17B 122.3(7)
C15B C16B Br2B 118.9(6)
C17B C16B Br2B 118.8(5)
C18B C17B C16B 118.2(7)
C17B C18B C13B 120.5(7)
C2A C1A H1AA 109.3
Br1A C1A H1AA 109.3
C2A C1A H1AB 109.3
Br1A C1A H1AB 109.3
H1AA C1A H1AB 108.0
C2A C3A H3AA 108.6
C4A C3A H3AA 108.6
C2A C3A H3AB 108.6
C4A C3A H3AB 108.6
H3AA C3A H3AB 107.6
C5A C4A H4AA 109.0
C3A C4A H4AA 109.0
C5A C4A H4AB 109.0
C3A C4A H4AB 109.0
H4AA C4A H4AB 107.8
C5A C6A H6AA 119.2
C7A C6A H6AA 119.2
C8A C7A H7AA 119.9
C6A C7A H7AA 119.9
C7A C8A H8AA 120.0
C9A C8A H8AA 120.0
C10A C9A H9AA 120.4
C8A C9A H9AA 120.4
C5A C10A H10A 119.7
C9A C10A H10A 119.7
O1A C11A H11A 109.8
C2A C11A H11A 109.8
O1A C11A H11B 109.8
C2A C11A H11B 109.8
H11A C11A H11B 108.2
C13A C14A H14A 119.3
C15A C14A H14A 119.3
C16A C15A H15A 120.7
C14A C15A H15A 120.7
C18A C17A H17A 121.0
C16A C17A H17A 121.0
C17A C18A H18A 119.2
C13A C18A H18A 119.2
C2B C1B H1B1 109.4
Br1B C1B H1B1 109.4
C2B C1B H1B2 109.4
Br1B C1B H1B2 109.4
H1B1 C1B H1B2 108.0
C4B C3B H3BA 108.5
C2B C3B H3BA 108.5
C4B C3B H3BB 108.5
C2B C3B H3BB 108.5
H3BA C3B H3BB 107.5
C5B C4B H4BA 108.9
C3B C4B H4BA 108.9
C5B C4B H4BB 108.9
C3B C4B H4BB 108.9
H4BA C4B H4BB 107.7
C5B C6B H6BA 119.6
C7B C6B H6BA 119.6
C6B C7B H7BA 119.2
C8B C7B H7BA 119.2
C9B C8B H8BA 121.1
C7B C8B H8BA 121.1
C8B C9B H9BA 119.6
C10B C9B H9BA 119.6
C5B C10B H10B 120.1
C9B C10B H10B 120.1
O1B C11B H11C 110.0
C2B C11B H11C 110.0
O1B C11B H11D 110.0
C2B C11B H11D 110.0
H11C C11B H11D 108.4
C13B C14B H14B 120.2
C15B C14B H14B 120.2
C16B C15B H15B 120.4
C14B C15B H15B 120.5
C18B C17B H17B 120.9
C16B C17B H17B 120.9
C17B C18B H18B 119.8
C13B C18B H18B 119.8

loop_
_geom_bond_atom_site_label_1
_geom_bond_atom_site_label_2
_geom_bond_distance
Br1A C1A 1.935(7)
Br2A C16A 1.906(7)
Cl1A C2A 1.834(7)
O1A C12A 1.356(8)
O1A C11A 1.435(8)
O2A C12A 1.194(8)
C1A C2A 1.499(10)
C2A C11A 1.510(10)
C2A C3A 1.517(9)
C3A C4A 1.521(9)
C4A C5A 1.515(9)
C5A C6A 1.370(11)
C5A C10A 1.389(11)
C6A C7A 1.371(10)
C7A C8A 1.360(12)
C8A C9A 1.393(13)
C9A C10A 1.389(12)
C12A C13A 1.469(9)
C13A C14A 1.383(9)
C13A C18A 1.397(10)
C14A C15A 1.388(10)
C15A C16A 1.362(11)
C16A C17A 1.398(10)
C17A C18A 1.371(10)
Br1B C1B 1.944(7)
Br2B C16B 1.901(7)
Cl1B C2B 1.838(7)
O1B C12B 1.338(8)
O1B C11B 1.440(8)
O2B C12B 1.200(9)
C1B C2B 1.502(9)
C2B C11B 1.506(9)
C2B C3B 1.526(9)
C3B C4B 1.520(9)
C4B C5B 1.501(10)
C5B C10B 1.362(11)
C5B C6B 1.368(11)
C6B C7B 1.370(11)
C7B C8B 1.372(13)
C8B C9B 1.367(14)
C9B C10B 1.408(12)
C12B C13B 1.504(10)
C13B C14B 1.379(10)
C13B C18B 1.395(10)
C14B C15B 1.381(10)
C15B C16B 1.366(10)
C16B C17B 1.390(11)
C17B C18B 1.362(11)
C1A H1AA 0.9900
C1A H1AB 0.9900
C3A H3AA 0.9900
C3A H3AB 0.9900
C4A H4AA 0.9900
C4A H4AB 0.9900
C6A H6AA 0.9500
C7A H7AA 0.9500
C8A H8AA 0.9500
C9A H9AA 0.9500
C10A H10A 0.9500
C11A H11A 0.9900
C11A H11B 0.9900
C14A H14A 0.9500
C15A H15A 0.9500
C17A H17A 0.9500
C18A H18A 0.9500
C1B H1B1 0.9900
C1B H1B2 0.9900
C3B H3BA 0.9900
C3B H3BB 0.9900
C4B H4BA 0.9900
C4B H4BB 0.9900
C6B H6BA 0.9500
C7B H7BA 0.9500
C8B H8BA 0.9500
C9B H9BA 0.9500
C10B H10B 0.9500
C11B H11C 0.9900
C11B H11D 0.9900
C14B H14B 0.9500
C15B H15B 0.9500
C17B H17B 0.9500
C18B H18B 0.9500

loop_
_geom_torsion_atom_site_label_1
_geom_torsion_atom_site_label_2
_geom_torsion_atom_site_label_3
_geom_torsion_atom_site_label_4
_geom_torsion
Br1A C1A C2A C11A 68.3(7)
Br1A C1A C2A C3A -57.6(7)
Br1A C1A C2A Cl1A -174.3(3)
C1A C2A C3A C4A -45.1(9)
C11A C2A C3A C4A -173.8(7)
Cl1A C2A C3A C4A 68.3(7)
C2A C3A C4A C5A -179.8(6)
C3A C4A C5A C6A 112.5(8)
C3A C4A C5A C10A -69.4(9)
C10A C5A C6A C7A 0.5(11)
C4A C5A C6A C7A 178.7(7)
C5A C6A C7A C8A 1.4(12)
C6A C7A C8A C9A -2.2(12)
C7A C8A C9A C10A 1.2(13)
C6A C5A C10A C9A -1.6(11)
C4A C5A C10A C9A -179.7(7)
C8A C9A C10A C5A 0.7(12)
C12A O1A C11A C2A -179.6(6)
C1A C2A C11A O1A 49.1(8)
C3A C2A C11A O1A 178.1(6)
Cl1A C2A C11A O1A -64.5(7)
C11A O1A C12A O2A -3.4(10)
C11A O1A C12A C13A 175.7(6)
O2A C12A C13A C14A -6.1(11)
O1A C12A C13A C14A 174.8(6)
O2A C12A C13A C18A 172.9(7)
O1A C12A C13A C18A -6.2(10)
C18A C13A C14A C15A -1.5(11)
C12A C13A C14A C15A 177.6(6)
C13A C14A C15A C16A 0.5(11)
C14A C15A C16A C17A 1.0(11)
C14A C15A C16A Br2A -178.1(5)
C15A C16A C17A C18A -1.5(11)
Br2A C16A C17A C18A 177.7(5)
C16A C17A C18A C13A 0.4(11)
C14A C13A C18A C17A 1.0(11)
C12A C13A C18A C17A -178.0(7)
Br1B C1B C2B C11B 67.3(6)
Br1B C1B C2B C3B -58.1(7)
Br1B C1B C2B Cl1B -175.2(3)
C1B C2B C3B C4B -51.3(9)
C11B C2B C3B C4B -179.9(6)
Cl1B C2B C3B C4B 62.8(7)
C2B C3B C4B C5B 171.6(7)
C3B C4B C5B C10B -73.5(10)
C3B C4B C5B C6B 108.1(8)
C10B C5B C6B C7B -1.0(11)
C4B C5B C6B C7B 177.4(7)
C5B C6B C7B C8B 1.0(12)
C6B C7B C8B C9B 0.1(13)
C7B C8B C9B C10B -1.1(13)
C6B C5B C10B C9B 0.1(12)
C4B C5B C10B C9B -178.4(7)
C8B C9B C10B C5B 1.0(13)
C12B O1B C11B C2B 167.2(6)
C1B C2B C11B O1B 48.0(8)
C3B C2B C11B O1B 177.3(5)
Cl1B C2B C11B O1B -66.0(6)
C11B O1B C12B O2B 4.0(9)
C11B O1B C12B C13B -174.8(5)
O2B C12B C13B C14B 175.9(7)
O1B C12B C13B C14B -5.2(9)
O2B C12B C13B C18B -5.5(11)
O1B C12B C13B C18B 173.4(6)
C18B C13B C14B C15B 0.7(11)
C12B C13B C14B C15B 179.3(7)
C13B C14B C15B C16B -1.1(11)
C14B C15B C16B C17B 1.2(11)
C14B C15B C16B Br2B -178.7(5)
C15B C16B C17B C18B -0.9(11)
Br2B C16B C17B C18B 179.0(6)
C16B C17B C18B C13B 0.5(11)
C14B C13B C18B C17B -0.4(11)
C12B C13B C18B C17B -179.0(7)
